data_7245062
loop_
_publ_author_name
'Merabet, Layachi'
'Vologzhanina, Anna V.'
'Setifi, Zouaoui'
'Kaboub, Lakhmissi'
'Setifi, Fatima'

_publ_section_title
;
 Topological motifs in dicyanamides of transition metals
;
_journal_name_full CrystEngComm
_journal_paper_doi 10.1039/D2CE00485B
_journal_year 2022
_chemical_formula_moiety 'C27 H16 Cu N8 O2, 0.5(H2 O)'
_chemical_formula_sum 'C27 H17 Cu N8 O2.5'
_chemical_formula_weight 557.03
_space_group_crystal_system triclinic
_space_group_IT_number 2
_space_group_name_Hall '-P 1'
_space_group_name_H-M_alt 'P -1'
_atom_sites_solution_hydrogens mixed
_audit_creation_date 2020-11-02
_audit_creation_method
;
Olex2 1.2
(compiled 2018.05.29 svn.r3508 for OlexSys, GUI svn.r5506)
;
_audit_update_record
;
2022-04-01 deposited with the CCDC.	2022-05-11 downloaded from the CCDC.
;
_cell_angle_alpha 80.696(3)
_cell_angle_beta 83.397(3)
_cell_angle_gamma 72.522(3)
_cell_formula_units_Z 2
_cell_length_a 7.5557(6)
_cell_length_b 11.9271(10)
_cell_length_c 14.1205(11)
_cell_measurement_reflns_used 2879
_cell_measurement_temperature 170(2)
_cell_measurement_theta_max 25.01
_cell_measurement_theta_min 3.02
_cell_volume 1194.80(17)
_computing_cell_refinement 'APEX2 and SAINT (Bruker, 2009)'
_computing_data_collection 'APEX2 (Bruker, 2009)'
_computing_data_reduction 'SAINT (Bruker, 2009)'
_computing_molecular_graphics 'Olex2 (Dolomanov et al., 2009)'
_computing_publication_material 'Olex2 (Dolomanov et al., 2009)'
_computing_structure_refinement 'XL (Sheldrick, 2008)'
_diffrn_ambient_temperature 170.0
_diffrn_measured_fraction_theta_full 0.998
_diffrn_measured_fraction_theta_max 0.984
_diffrn_measurement_device_type 'Bruker Apex 2 CCD area detector'
_diffrn_measurement_method 'phi and omega scans'
_diffrn_radiation_type MoK\a
_diffrn_radiation_wavelength 0.71073
_diffrn_reflns_av_R_equivalents 0.0516
_diffrn_reflns_av_unetI/netI 0.0387
_diffrn_reflns_Laue_measured_fraction_full 0.998
_diffrn_reflns_Laue_measured_fraction_max 0.984
_diffrn_reflns_limit_h_max 11
_diffrn_reflns_limit_h_min -11
_diffrn_reflns_limit_k_max 17
_diffrn_reflns_limit_k_min -17
_diffrn_reflns_limit_l_max 21
_diffrn_reflns_limit_l_min -21
_diffrn_reflns_number 63677
_diffrn_reflns_point_group_measured_fraction_full 0.998
_diffrn_reflns_point_group_measured_fraction_max 0.984
_diffrn_reflns_theta_full 25.242
_diffrn_reflns_theta_max 32.085
_diffrn_reflns_theta_min 2.474
_exptl_absorpt_coefficient_mu 0.961
_exptl_absorpt_correction_T_max 0.892
_exptl_absorpt_correction_T_min 0.816
_exptl_absorpt_correction_type multi-scan
_exptl_absorpt_process_details SADABS
_exptl_crystal_colour brown
_exptl_crystal_colour_primary brown
_exptl_crystal_density_diffrn 1.548
_exptl_crystal_description prism
_exptl_crystal_F_000 568
_exptl_crystal_size_max 0.43
_exptl_crystal_size_mid 0.22
_exptl_crystal_size_min 0.21
_refine_diff_density_max 1.207
_refine_diff_density_min -0.628
_refine_diff_density_rms 0.085
_refine_ls_extinction_method none
_refine_ls_goodness_of_fit_ref 1.097
_refine_ls_hydrogen_treatment constr
_refine_ls_matrix_type full
_refine_ls_number_parameters 352
_refine_ls_number_reflns 8229
_refine_ls_number_restraints 0
_refine_ls_restrained_S_all 1.097
_refine_ls_R_factor_all 0.0736
_refine_ls_R_factor_gt 0.0535
_refine_ls_shift/su_max 0.001
_refine_ls_shift/su_mean 0.000
_refine_ls_structure_factor_coef Fsqd
_refine_ls_weighting_details 'w=1/[\s^2^(Fo^2^)+(0.0337P)^2^+1.7711P] where P=(Fo^2^+2Fc^2^)/3'
_refine_ls_weighting_scheme calc
_refine_ls_wR_factor_gt 0.1091
_refine_ls_wR_factor_ref 0.1172
_reflns_Friedel_coverage 0.000
_reflns_number_gt 6608
_reflns_number_total 8229
_reflns_threshold_expression 'I > 2\s(I)'
_cod_data_source_file d2ce00485b3.cif
_cod_data_source_block shelx_CCDC1
_cod_original_formula_sum 'C27 H17 Cu N8 O2.50'
_cod_database_code 7245062
_shelxl_version_number 2014-3
_shelx_space_group_comment
;
The symmetry employed for this shelxl refinement is uniquely defined
by the following loop, which should always be used as a source of
symmetry information in preference to the above space-group names.
They are only intended as comments.
;
_shelx_estimated_absorpt_t_max 0.902
_shelx_estimated_absorpt_t_min 0.683
_olex2_refinement_description
;
1. Fixed Uiso
 At 1.2 times of:
  All C(H) groups, All N(H) groups
 At 1.5 times of:
  All O(H,H) groups
2. Others
 Fixed Sof: O1W(0.5) H1WA(0.5) H1WB(0.5)
3.a Riding coordinates:
 O1W(H1WA,H1WB)
3.b Aromatic/amide H refined with riding coordinates:
 N4(H4), C2(H2), C3(H3), C4(H4A), C6(H6), C7(H7), C8(H8), C13(H13), C14(H14),
 C15(H15), C20(H20), C21(H21), C22(H22), C24(H24), C25(H25), C26(H26)
;
_olex2_submission_special_instructions 'No special instructions were received'

loop_
_space_group_symop_operation_xyz
'x, y, z'
'-x, -y, -z'

loop_
_atom_site_label
_atom_site_type_symbol
_atom_site_fract_x
_atom_site_fract_y
_atom_site_fract_z
_atom_site_U_iso_or_equiv
_atom_site_adp_type
_atom_site_occupancy
_atom_site_site_symmetry_order
_atom_site_calc_flag
_atom_site_refinement_flags_posn
_atom_site_refinement_flags_adp
_atom_site_refinement_flags_occupancy
_atom_site_disorder_assembly
_atom_site_disorder_group
Cu1 Cu 0.57108(4) 0.64918(2) 0.34150(2) 0.01995(7) Uani 1 1 d . . . . .
O1 O 0.6689(3) 0.53459(16) 0.62005(12) 0.0330(4) Uani 1 1 d . . . . .
O2 O 0.0822(2) 0.94994(17) 0.32106(12) 0.0312(4) Uani 1 1 d . . . . .
N1 N 0.6889(3) 0.55404(16) 0.45334(13) 0.0205(3) Uani 1 1 d . . . . .
N2 N 0.7469(3) 0.51703(17) 0.27509(14) 0.0240(4) Uani 1 1 d . . . . .
N3 N 0.4400(2) 0.76069(16) 0.44043(12) 0.0189(3) Uani 1 1 d . . . . .
N4 N 0.3756(3) 0.95739(17) 0.26660(13) 0.0214(4) Uani 1 1 d . . . . .
H4 H 0.4910 0.9367 0.2832 0.026 Uiso 1 1 calc R . . . .
N8 N 0.3756(3) 0.70151(17) 0.24988(13) 0.0222(4) Uani 1 1 d . . . . .
N6 N 0.0697(3) 0.7317(3) 0.19209(16) 0.0406(6) Uani 1 1 d . . . . .
N7 N -0.2365(3) 0.7716(2) 0.28065(15) 0.0294(4) Uani 1 1 d . . . . .
C1 C 0.8249(3) 0.44937(19) 0.43739(16) 0.0218(4) Uani 1 1 d . . . . .
C2 C 0.9301(3) 0.3647(2) 0.50390(18) 0.0273(5) Uani 1 1 d . . . . .
H2 H 0.9101 0.3733 0.5703 0.033 Uiso 1 1 calc R . . . .
C3 C 1.0679(4) 0.2652(2) 0.4725(2) 0.0336(6) Uani 1 1 d . . . . .
H3 H 1.1385 0.2075 0.5190 0.040 Uiso 1 1 calc R . . . .
C4 C 1.1025(4) 0.2496(2) 0.3780(2) 0.0347(6) Uani 1 1 d . . . . .
H4A H 1.1970 0.1824 0.3594 0.042 Uiso 1 1 calc R . . . .
C5 C 0.9973(3) 0.3340(2) 0.30745(19) 0.0288(5) Uani 1 1 d . . . . .
C6 C 1.0226(4) 0.3276(2) 0.2078(2) 0.0378(6) Uani 1 1 d . . . . .
H6 H 1.1156 0.2633 0.1837 0.045 Uiso 1 1 calc R . . . .
C7 C 0.9133(4) 0.4140(3) 0.1454(2) 0.0384(6) Uani 1 1 d . . . . .
H7 H 0.9315 0.4107 0.0781 0.046 Uiso 1 1 calc R . . . .
C8 C 0.7739(4) 0.5074(2) 0.18235(18) 0.0315(5) Uani 1 1 d . . . . .
H8 H 0.6964 0.5656 0.1389 0.038 Uiso 1 1 calc R . . . .
C9 C 0.8574(3) 0.43256(19) 0.33843(17) 0.0229(4) Uani 1 1 d . . . . .
C10 C 0.6270(3) 0.5886(2) 0.53960(15) 0.0222(4) Uani 1 1 d . . . . .
C11 C 0.4899(3) 0.7105(2) 0.53025(15) 0.0209(4) Uani 1 1 d . . . . .
C12 C 0.3183(3) 0.86964(19) 0.42972(15) 0.0202(4) Uani 1 1 d . . . . .
C13 C 0.2466(3) 0.9325(2) 0.50670(16) 0.0260(5) Uani 1 1 d . . . . .
H13 H 0.1604 1.0092 0.4968 0.031 Uiso 1 1 calc R . . . .
C14 C 0.3013(4) 0.8828(2) 0.59799(17) 0.0303(5) Uani 1 1 d . . . . .
H14 H 0.2562 0.9254 0.6514 0.036 Uiso 1 1 calc R . . . .
C15 C 0.4237(3) 0.7692(2) 0.60978(16) 0.0280(5) Uani 1 1 d . . . . .
H15 H 0.4616 0.7321 0.6719 0.034 Uiso 1 1 calc R . . . .
C16 C 0.2474(3) 0.92734(19) 0.33233(15) 0.0206(4) Uani 1 1 d . . . . .
C17 C 0.3404(3) 1.01922(19) 0.17357(15) 0.0209(4) Uani 1 1 d . . . . .
C18 C 0.4645(3) 1.08691(19) 0.13251(15) 0.0216(4) Uani 1 1 d . . . . .
N5 N 0.6041(3) 1.08669(19) 0.18564(14) 0.0274(4) Uani 1 1 d . . . . .
C20 C 0.7172(4) 1.1499(3) 0.14713(19) 0.0343(6) Uani 1 1 d . . . . .
H20 H 0.8152 1.1502 0.1835 0.041 Uiso 1 1 calc R . . . .
C21 C 0.7009(4) 1.2170(3) 0.0551(2) 0.0380(6) Uani 1 1 d . . . . .
H21 H 0.7863 1.2608 0.0306 0.046 Uiso 1 1 calc R . . . .
C22 C 0.5613(4) 1.2181(2) 0.00199(18) 0.0332(6) Uani 1 1 d . . . . .
H22 H 0.5479 1.2634 -0.0600 0.040 Uiso 1 1 calc R . . . .
C23 C 0.4365(3) 1.1521(2) 0.03910(16) 0.0257(5) Uani 1 1 d . . . . .
C24 C 0.2897(4) 1.1477(2) -0.01160(17) 0.0308(5) Uani 1 1 d . . . . .
H24 H 0.2710 1.1907 -0.0742 0.037 Uiso 1 1 calc R . . . .
C25 C 0.1736(4) 1.0816(2) 0.02896(17) 0.0306(5) Uani 1 1 d . . . . .
H25 H 0.0748 1.0793 -0.0060 0.037 Uiso 1 1 calc R . . . .
C26 C 0.1980(3) 1.0166(2) 0.12203(17) 0.0263(5) Uani 1 1 d . . . . .
H26 H 0.1160 0.9712 0.1490 0.032 Uiso 1 1 calc R . . . .
C27 C 0.2278(3) 0.7147(2) 0.22829(15) 0.0228(4) Uani 1 1 d . . . . .
C29 C -0.0887(3) 0.7533(2) 0.24400(16) 0.0249(4) Uani 1 1 d . . . . .
O1W O 0.3778(10) 0.4335(7) 0.1830(4) 0.088(2) Uani 0.5 1 d . . P . .
H1WA H 0.4124 0.4468 0.1238 0.132 Uiso 0.5 1 d R . P . .
H1WB H 0.3698 0.5010 0.1982 0.132 Uiso 0.5 1 d R . P . .

loop_
_atom_site_aniso_label
_atom_site_aniso_U_11
_atom_site_aniso_U_22
_atom_site_aniso_U_33
_atom_site_aniso_U_23
_atom_site_aniso_U_13
_atom_site_aniso_U_12
Cu1 0.01415(12) 0.02311(13) 0.01810(12) 0.00060(9) -0.00271(9) 0.00021(9)
O1 0.0393(11) 0.0315(9) 0.0216(8) 0.0058(7) -0.0077(7) -0.0033(8)
O2 0.0155(8) 0.0449(10) 0.0274(8) -0.0022(7) -0.0020(6) -0.0013(7)
N1 0.0157(8) 0.0218(8) 0.0217(8) 0.0015(6) -0.0042(6) -0.0031(7)
N2 0.0213(9) 0.0219(9) 0.0265(9) -0.0010(7) -0.0037(7) -0.0035(7)
N3 0.0121(8) 0.0230(8) 0.0191(8) -0.0001(6) 0.0003(6) -0.0031(7)
N4 0.0157(8) 0.0253(9) 0.0200(8) 0.0019(7) -0.0040(6) -0.0030(7)
N8 0.0165(9) 0.0255(9) 0.0217(8) 0.0014(7) -0.0035(7) -0.0030(7)
N6 0.0196(10) 0.0789(19) 0.0263(10) -0.0115(11) -0.0019(8) -0.0164(11)
N7 0.0186(10) 0.0363(11) 0.0316(10) 0.0027(8) -0.0043(8) -0.0080(8)
C1 0.0166(10) 0.0206(10) 0.0284(10) 0.0016(8) -0.0055(8) -0.0068(8)
C2 0.0227(11) 0.0247(11) 0.0339(12) 0.0034(9) -0.0095(9) -0.0070(9)
C3 0.0282(13) 0.0210(11) 0.0499(15) 0.0035(10) -0.0163(11) -0.0038(9)
C4 0.0280(13) 0.0202(11) 0.0530(16) -0.0046(10) -0.0107(11) 0.0001(9)
C5 0.0238(12) 0.0201(10) 0.0417(13) -0.0063(9) -0.0045(10) -0.0035(9)
C6 0.0334(14) 0.0301(13) 0.0468(15) -0.0144(11) 0.0006(12) -0.0010(11)
C7 0.0409(16) 0.0377(14) 0.0335(13) -0.0120(11) 0.0009(11) -0.0038(12)
C8 0.0321(13) 0.0292(12) 0.0298(12) -0.0044(9) -0.0045(10) -0.0025(10)
C9 0.0179(10) 0.0196(10) 0.0314(11) -0.0011(8) -0.0038(8) -0.0060(8)
C10 0.0174(10) 0.0256(10) 0.0223(10) 0.0039(8) -0.0052(8) -0.0067(8)
C11 0.0159(10) 0.0276(10) 0.0180(9) 0.0003(8) -0.0009(7) -0.0061(8)
C12 0.0137(9) 0.0245(10) 0.0200(9) 0.0001(7) 0.0005(7) -0.0043(8)
C13 0.0214(11) 0.0292(11) 0.0240(10) -0.0047(8) -0.0001(8) -0.0023(9)
C14 0.0252(12) 0.0390(13) 0.0227(10) -0.0084(9) 0.0020(9) -0.0027(10)
C15 0.0228(11) 0.0374(13) 0.0194(10) -0.0016(9) -0.0002(8) -0.0038(10)
C16 0.0177(10) 0.0208(10) 0.0197(9) -0.0025(7) -0.0010(7) -0.0002(8)
C17 0.0200(10) 0.0208(9) 0.0188(9) -0.0011(7) -0.0031(7) -0.0017(8)
C18 0.0222(11) 0.0228(10) 0.0174(9) -0.0034(7) -0.0002(7) -0.0027(8)
N5 0.0235(10) 0.0368(11) 0.0215(9) -0.0029(8) -0.0004(7) -0.0090(8)
C20 0.0292(13) 0.0479(16) 0.0287(12) -0.0041(11) 0.0009(10) -0.0169(12)
C21 0.0361(15) 0.0451(16) 0.0341(13) -0.0011(11) 0.0073(11) -0.0196(13)
C22 0.0370(14) 0.0347(13) 0.0223(11) 0.0031(9) 0.0044(10) -0.0078(11)
C23 0.0289(12) 0.0254(11) 0.0186(9) -0.0019(8) -0.0007(8) -0.0022(9)
C24 0.0339(14) 0.0342(13) 0.0189(10) 0.0004(9) -0.0062(9) -0.0024(11)
C25 0.0318(13) 0.0331(12) 0.0249(11) -0.0015(9) -0.0115(9) -0.0039(10)
C26 0.0246(11) 0.0267(11) 0.0266(11) -0.0022(8) -0.0066(9) -0.0045(9)
C27 0.0192(10) 0.0302(11) 0.0182(9) -0.0022(8) 0.0018(7) -0.0074(9)
C29 0.0211(11) 0.0310(11) 0.0238(10) 0.0023(8) -0.0072(8) -0.0104(9)
O1W 0.094(5) 0.120(6) 0.060(4) -0.044(4) 0.009(3) -0.035(4)

loop_
_atom_type_symbol
_atom_type_description
_atom_type_scat_dispersion_real
_atom_type_scat_dispersion_imag
_atom_type_scat_source
C C 0.0033 0.0016 'International Tables Vol C Tables 4.2.6.8 and 6.1.1.4'
H H 0.0000 0.0000 'International Tables Vol C Tables 4.2.6.8 and 6.1.1.4'
Cu Cu 0.3201 1.2651 'International Tables Vol C Tables 4.2.6.8 and 6.1.1.4'
N N 0.0061 0.0033 'International Tables Vol C Tables 4.2.6.8 and 6.1.1.4'
O O 0.0106 0.0060 'International Tables Vol C Tables 4.2.6.8 and 6.1.1.4'

loop_
_geom_angle_atom_site_label_1
_geom_angle_atom_site_label_2
_geom_angle_atom_site_label_3
_geom_angle
_geom_angle_site_symmetry_1
_geom_angle_site_symmetry_3
_geom_angle_publ_flag
N1 Cu1 N2 82.14(8) . . ?
N1 Cu1 N3 81.91(8) . . ?
N1 Cu1 N8 153.79(8) . . ?
N1 Cu1 N7 104.24(8) . 1_655 ?
N2 Cu1 N3 163.65(7) . . ?
N2 Cu1 N7 89.52(8) . 1_655 ?
N3 Cu1 N7 90.91(7) . 1_655 ?
N8 Cu1 N2 98.53(8) . . ?
N8 Cu1 N3 97.37(8) . . ?
N8 Cu1 N7 101.97(7) . 1_655 ?
C1 N1 Cu1 116.09(15) . . ?
C10 N1 Cu1 118.57(15) . . ?
C10 N1 C1 125.19(19) . . ?
C8 N2 Cu1 128.81(17) . . ?
C8 N2 C9 119.1(2) . . ?
C9 N2 Cu1 111.90(15) . . ?
C11 N3 Cu1 110.77(14) . . ?
C12 N3 Cu1 130.95(15) . . ?
C12 N3 C11 118.28(19) . . ?
C16 N4 H4 117.2 . . ?
C16 N4 C17 125.54(19) . . ?
C17 N4 H4 117.2 . . ?
C27 N8 Cu1 153.11(17) . . ?
C27 N6 C29 122.5(2) . . ?
C29 N7 Cu1 133.2(2) . 1_455 ?
N1 C1 C9 113.20(19) . . ?
C2 C1 N1 128.3(2) . . ?
C2 C1 C9 118.4(2) . . ?
C1 C2 H2 120.1 . . ?
C1 C2 C3 119.8(2) . . ?
C3 C2 H2 120.1 . . ?
C2 C3 H3 118.9 . . ?
C4 C3 C2 122.2(2) . . ?
C4 C3 H3 118.9 . . ?
C3 C4 H4A 120.1 . . ?
C3 C4 C5 119.9(2) . . ?
C5 C4 H4A 120.1 . . ?
C6 C5 C4 124.7(2) . . ?
C6 C5 C9 117.0(2) . . ?
C9 C5 C4 118.2(2) . . ?
C5 C6 H6 119.9 . . ?
C7 C6 C5 120.2(2) . . ?
C7 C6 H6 119.9 . . ?
C6 C7 H7 120.4 . . ?
C6 C7 C8 119.2(3) . . ?
C8 C7 H7 120.4 . . ?
N2 C8 C7 122.4(2) . . ?
N2 C8 H8 118.8 . . ?
C7 C8 H8 118.8 . . ?
N2 C9 C1 116.6(2) . . ?
N2 C9 C5 121.9(2) . . ?
C5 C9 C1 121.5(2) . . ?
O1 C10 N1 128.6(2) . . ?
O1 C10 C11 120.1(2) . . ?
N1 C10 C11 111.23(18) . . ?
N3 C11 C10 116.88(19) . . ?
N3 C11 C15 122.1(2) . . ?
C15 C11 C10 121.0(2) . . ?
N3 C12 C13 122.2(2) . . ?
N3 C12 C16 120.86(19) . . ?
C13 C12 C16 116.87(19) . . ?
C12 C13 H13 120.2 . . ?
C14 C13 C12 119.6(2) . . ?
C14 C13 H13 120.2 . . ?
C13 C14 H14 120.8 . . ?
C13 C14 C15 118.4(2) . . ?
C15 C14 H14 120.8 . . ?
C11 C15 C14 119.4(2) . . ?
C11 C15 H15 120.3 . . ?
C14 C15 H15 120.3 . . ?
O2 C16 N4 125.5(2) . . ?
O2 C16 C12 119.20(19) . . ?
N4 C16 C12 115.12(19) . . ?
N4 C17 C18 116.06(19) . . ?
C26 C17 N4 124.1(2) . . ?
C26 C17 C18 119.9(2) . . ?
N5 C18 C17 118.04(19) . . ?
N5 C18 C23 122.9(2) . . ?
C23 C18 C17 119.1(2) . . ?
C20 N5 C18 117.5(2) . . ?
N5 C20 H20 118.1 . . ?
N5 C20 C21 123.8(3) . . ?
C21 C20 H20 118.1 . . ?
C20 C21 H21 120.5 . . ?
C22 C21 C20 119.0(2) . . ?
C22 C21 H21 120.5 . . ?
C21 C22 H22 120.1 . . ?
C21 C22 C23 119.8(2) . . ?
C23 C22 H22 120.1 . . ?
C22 C23 C18 117.0(2) . . ?
C24 C23 C18 119.7(2) . . ?
C24 C23 C22 123.3(2) . . ?
C23 C24 H24 119.9 . . ?
C25 C24 C23 120.2(2) . . ?
C25 C24 H24 119.9 . . ?
C24 C25 H25 119.4 . . ?
C24 C25 C26 121.2(2) . . ?
C26 C25 H25 119.4 . . ?
C17 C26 C25 120.1(2) . . ?
C17 C26 H26 120.0 . . ?
C25 C26 H26 120.0 . . ?
N8 C27 N6 172.4(2) . . ?
N7 C29 N6 172.4(3) . . ?
H1WA O1W H1WA 0.0 . . ?
H1WA O1W H1WB 97.8 . . ?
H1WA O1W H1WB 97.8 . . ?
H1WA O1W H1WB 97.8 . . ?
H1WB O1W H1WA 97.8 . . ?
H1WB O1W H1WB 0.0 . . ?

loop_
_geom_bond_atom_site_label_1
_geom_bond_atom_site_label_2
_geom_bond_distance
_geom_bond_site_symmetry_2
_geom_bond_publ_flag
Cu1 N1 1.9263(18) . ?
Cu1 N2 2.015(2) . ?
Cu1 N3 2.0477(18) . ?
Cu1 N8 1.9671(19) . ?
Cu1 N7 2.359(2) 1_655 ?
O1 C10 1.237(3) . ?
O2 C16 1.219(3) . ?
N1 C1 1.390(3) . ?
N1 C10 1.337(3) . ?
N2 C8 1.320(3) . ?
N2 C9 1.374(3) . ?
N3 C11 1.356(3) . ?
N3 C12 1.345(3) . ?
N4 H4 0.8800 . ?
N4 C16 1.350(3) . ?
N4 C17 1.411(3) . ?
N8 C27 1.150(3) . ?
N6 C27 1.300(3) . ?
N6 C29 1.308(3) . ?
N7 Cu1 2.359(2) 1_455 ?
N7 C29 1.149(3) . ?
C1 C2 1.384(3) . ?
C1 C9 1.427(3) . ?
C2 H2 0.9500 . ?
C2 C3 1.418(4) . ?
C3 H3 0.9500 . ?
C3 C4 1.362(4) . ?
C4 H4A 0.9500 . ?
C4 C5 1.419(4) . ?
C5 C6 1.410(4) . ?
C5 C9 1.416(3) . ?
C6 H6 0.9500 . ?
C6 C7 1.371(4) . ?
C7 H7 0.9500 . ?
C7 C8 1.406(4) . ?
C8 H8 0.9500 . ?
C10 C11 1.507(3) . ?
C11 C15 1.384(3) . ?
C12 C13 1.386(3) . ?
C12 C16 1.514(3) . ?
C13 H13 0.9500 . ?
C13 C14 1.383(3) . ?
C14 H14 0.9500 . ?
C14 C15 1.389(4) . ?
C15 H15 0.9500 . ?
C17 C18 1.430(3) . ?
C17 C26 1.377(3) . ?
C18 N5 1.362(3) . ?
C18 C23 1.422(3) . ?
N5 C20 1.320(3) . ?
C20 H20 0.9500 . ?
C20 C21 1.409(4) . ?
C21 H21 0.9500 . ?
C21 C22 1.358(4) . ?
C22 H22 0.9500 . ?
C22 C23 1.408(4) . ?
C23 C24 1.406(4) . ?
C24 H24 0.9500 . ?
C24 C25 1.369(4) . ?
C25 H25 0.9500 . ?
C25 C26 1.415(3) . ?
C26 H26 0.9500 . ?
O1W H1WA 0.8499 . ?
O1W H1WA 0.8499 . ?
O1W H1WB 0.8500 . ?
O1W H1WB 0.8500 . ?

loop_
_geom_hbond_atom_site_label_D
_geom_hbond_atom_site_label_H
_geom_hbond_atom_site_label_A
_geom_hbond_distance_DH
_geom_hbond_distance_HA
_geom_hbond_distance_DA
_geom_hbond_angle_DHA
_geom_hbond_site_symmetry_A
C2 H2 O1 0.95 2.36 2.936(3) 118.9 .
C26 H26 O2 0.95 2.39 2.903(3) 113.2 .

loop_
_geom_torsion_atom_site_label_1
_geom_torsion_atom_site_label_2
_geom_torsion_atom_site_label_3
_geom_torsion_atom_site_label_4
_geom_torsion
_geom_torsion_site_symmetry_1
_geom_torsion_site_symmetry_2
_geom_torsion_site_symmetry_3
_geom_torsion_site_symmetry_4
_geom_torsion_publ_flag
Cu1 N1 C1 C2 -179.62(19) . . . . ?
Cu1 N1 C1 C9 1.8(2) . . . . ?
Cu1 N1 C10 O1 171.5(2) . . . . ?
Cu1 N1 C10 C11 -8.9(2) . . . . ?
Cu1 N2 C8 C7 174.6(2) . . . . ?
Cu1 N2 C9 C1 2.5(2) . . . . ?
Cu1 N2 C9 C5 -177.18(17) . . . . ?
Cu1 N3 C11 C10 0.5(2) . . . . ?
Cu1 N3 C11 C15 178.46(18) . . . . ?
Cu1 N3 C12 C13 -178.83(17) . . . . ?
Cu1 N3 C12 C16 3.6(3) . . . . ?
O1 C10 C11 N3 -175.2(2) . . . . ?
O1 C10 C11 C15 6.8(3) . . . . ?
N1 C1 C2 C3 -177.7(2) . . . . ?
N1 C1 C9 N2 -2.8(3) . . . . ?
N1 C1 C9 C5 176.8(2) . . . . ?
N1 C10 C11 N3 5.2(3) . . . . ?
N1 C10 C11 C15 -172.8(2) . . . . ?
N3 C11 C15 C14 0.4(4) . . . . ?
N3 C12 C13 C14 0.3(4) . . . . ?
N3 C12 C16 O2 116.5(2) . . . . ?
N3 C12 C16 N4 -68.2(3) . . . . ?
N4 C17 C18 N5 -0.2(3) . . . . ?
N4 C17 C18 C23 -179.61(19) . . . . ?
N4 C17 C26 C25 -179.9(2) . . . . ?
C1 N1 C10 O1 -3.8(4) . . . . ?
C1 N1 C10 C11 175.78(19) . . . . ?
C1 C2 C3 C4 0.5(4) . . . . ?
C2 C1 C9 N2 178.4(2) . . . . ?
C2 C1 C9 C5 -1.9(3) . . . . ?
C2 C3 C4 C5 -0.8(4) . . . . ?
C3 C4 C5 C6 179.2(3) . . . . ?
C3 C4 C5 C9 -0.3(4) . . . . ?
C4 C5 C6 C7 -180.0(3) . . . . ?
C4 C5 C9 N2 -178.7(2) . . . . ?
C4 C5 C9 C1 1.6(3) . . . . ?
C5 C6 C7 C8 -1.2(4) . . . . ?
C6 C5 C9 N2 1.8(3) . . . . ?
C6 C5 C9 C1 -177.9(2) . . . . ?
C6 C7 C8 N2 1.8(4) . . . . ?
C8 N2 C9 C1 178.4(2) . . . . ?
C8 N2 C9 C5 -1.3(3) . . . . ?
C9 N2 C8 C7 -0.5(4) . . . . ?
C9 C1 C2 C3 0.8(3) . . . . ?
C9 C5 C6 C7 -0.5(4) . . . . ?
C10 N1 C1 C2 -4.2(4) . . . . ?
C10 N1 C1 C9 177.2(2) . . . . ?
C10 C11 C15 C14 178.3(2) . . . . ?
C11 N3 C12 C13 1.5(3) . . . . ?
C11 N3 C12 C16 -176.07(19) . . . . ?
C12 N3 C11 C10 -179.80(18) . . . . ?
C12 N3 C11 C15 -1.8(3) . . . . ?
C12 C13 C14 C15 -1.7(4) . . . . ?
C13 C12 C16 O2 -61.1(3) . . . . ?
C13 C12 C16 N4 114.1(2) . . . . ?
C13 C14 C15 C11 1.4(4) . . . . ?
C16 N4 C17 C18 153.2(2) . . . . ?
C16 N4 C17 C26 -27.4(3) . . . . ?
C16 C12 C13 C14 177.9(2) . . . . ?
C17 N4 C16 O2 -0.5(4) . . . . ?
C17 N4 C16 C12 -175.38(19) . . . . ?
C17 C18 N5 C20 -179.7(2) . . . . ?
C17 C18 C23 C22 179.5(2) . . . . ?
C17 C18 C23 C24 -0.9(3) . . . . ?
C18 C17 C26 C25 -0.5(3) . . . . ?
C18 N5 C20 C21 0.2(4) . . . . ?
C18 C23 C24 C25 0.4(4) . . . . ?
N5 C18 C23 C22 0.2(3) . . . . ?
N5 C18 C23 C24 179.8(2) . . . . ?
N5 C20 C21 C22 0.2(5) . . . . ?
C20 C21 C22 C23 -0.4(4) . . . . ?
C21 C22 C23 C18 0.2(4) . . . . ?
C21 C22 C23 C24 -179.4(3) . . . . ?
C22 C23 C24 C25 -180.0(2) . . . . ?
C23 C18 N5 C20 -0.4(3) . . . . ?
C23 C24 C25 C26 0.0(4) . . . . ?
C24 C25 C26 C17 0.0(4) . . . . ?
C26 C17 C18 N5 -179.7(2) . . . . ?
C26 C17 C18 C23 0.9(3) . . . . ?
